data_8102276
loop_
_publ_author_name
'Leonore Wiehl'
'J\"urgen Schreuer'
'Eiken Hauss\"uhl'
'Peggy Hofmann'

_publ_section_title
;
 Crystal structure of monoaqua(betaine)dichloridocopper(II), C5H11NO2
 &#x00B7; CuCl2 &#x00B7; H2O
;
_journal_issue 4
_journal_name_full 'Zeitschrift f\"ur Kristallographie - New Crystal Structures'
_journal_page_first 485
_journal_volume 223
_journal_year 2008
_chemical_formula_structural {(CH~3~)~3~NCH~2~COO}(CuCl~2~)(H~2~O)
_chemical_formula_sum 'C5 H13 Cl2 Cu N O3'
_chemical_formula_weight 269.60
_chemical_name_systematic
; 
  aqua(betaine)dichlorido copper(II) 
 
;
_space_group_IT_number 14
_symmetry_cell_setting monoclinic
_symmetry_space_group_name_Hall '-P 2yn'
_symmetry_space_group_name_H-M 'P 1 21/n 1'
_atom_sites_solution_hydrogens geom
_atom_sites_solution_primary direct
_atom_sites_solution_secondary difmap
_audit_creation_method SHELXL-97
_cell_angle_alpha 90.00
_cell_angle_beta 99.5952(15)
_cell_angle_gamma 90.00
_cell_formula_units_Z 4
_cell_length_a 6.32130(10)
_cell_length_b 9.82070(10)
_cell_length_c 17.1655(2)
_cell_measurement_reflns_used 13991
_cell_measurement_temperature 293(2)
_cell_measurement_theta_max 31.24
_cell_measurement_theta_min 3.87
_cell_volume 1050.72(2)
_computing_cell_refinement
;
CrysAlis RED, Oxford Diffraction Ltd.,
Version 1.171.31.8 (release 12-01-2007 CrysAlis171 .NET)
(compiled Jan 12 2007,17:49:11)
;
_computing_data_collection
;
CrysAlis CCD, Oxford Diffraction Ltd.,
Version 1.171.31.8 (release 12-01-2007 CrysAlis171 .NET)
(compiled Jan 12 2007,17:49:11)
;
_computing_data_reduction
;
CrysAlis RED, Oxford Diffraction Ltd.,
Version 1.171.31.8 (release 12-01-2007 CrysAlis171 .NET)
(compiled Jan 12 2007,17:49:11)
;
_computing_molecular_graphics
;   'Ortep-3 for Windows (Farrugia)' 
    'Accelrys MS Modeling 4.0'  
;
_computing_structure_refinement 'SHELXL-97 (Sheldrick, 1997)'
_computing_structure_solution 'SHELXS-97 (Sheldrick, 1990)'
_diffrn_ambient_temperature 293(2)
_diffrn_detector_area_resol_mean 15.9682
_diffrn_measured_fraction_theta_full 0.858
_diffrn_measured_fraction_theta_max 0.858
_diffrn_measurement_device_type 'Oxford Diffraction Xcalibur3, Sapphire3 CCD'
_diffrn_measurement_method 'phi and omega'
_diffrn_radiation_monochromator graphite
_diffrn_radiation_source 'Enhance (Mo) X-ray Source'
_diffrn_radiation_type MoK\a
_diffrn_radiation_wavelength 0.71073
_diffrn_reflns_av_R_equivalents 0.0185
_diffrn_reflns_av_sigmaI/netI 0.0114
_diffrn_reflns_limit_h_max 8
_diffrn_reflns_limit_h_min -8
_diffrn_reflns_limit_k_max 14
_diffrn_reflns_limit_k_min -14
_diffrn_reflns_limit_l_max 24
_diffrn_reflns_limit_l_min -24
_diffrn_reflns_number 19902
_diffrn_reflns_theta_full 31.24
_diffrn_reflns_theta_max 31.24
_diffrn_reflns_theta_min 3.87
_exptl_absorpt_coefficient_mu 2.558
_exptl_absorpt_correction_T_max 1.00000
_exptl_absorpt_correction_T_min 0.7825
_exptl_absorpt_correction_type multi-scan
_exptl_absorpt_process_details
;
CrysAlis RED, Oxford Diffraction Ltd.,
Version 1.171.31.8 (release 12-01-2007 CrysAlis171 .NET)
(compiled Jan 12 2007,17:49:11)
Empirical absorption correction using spherical harmonics,
 implemented in SCALE3 ABSPACK scaling algorithm.
;
_exptl_crystal_colour green
_exptl_crystal_density_diffrn 1.704
_exptl_crystal_density_method 'not measured'
_exptl_crystal_description block
_exptl_crystal_F_000 548
_exptl_crystal_size_max 0.21
_exptl_crystal_size_mid 0.18
_exptl_crystal_size_min 0.12
_refine_diff_density_max 0.383
_refine_diff_density_min -0.397
_refine_diff_density_rms 0.061
_refine_ls_extinction_method none
_refine_ls_goodness_of_fit_ref 1.074
_refine_ls_hydrogen_treatment mixed
_refine_ls_matrix_type full
_refine_ls_number_parameters 161
_refine_ls_number_reflns 3087
_refine_ls_number_restraints 0
_refine_ls_restrained_S_all 1.074
_refine_ls_R_factor_all 0.0312
_refine_ls_R_factor_gt 0.0244
_refine_ls_shift/su_max 0.001
_refine_ls_shift/su_mean 0.000
_refine_ls_structure_factor_coef Fsqd
_refine_ls_weighting_details 'w=1/[\s^2^(Fo^2^)+(0.0386P)^2^+0.3286P] where P=(Fo^2^+2Fc^2^)/3'
_refine_ls_weighting_scheme calc
_refine_ls_wR_factor_gt 0.0641
_refine_ls_wR_factor_ref 0.0693
_reflns_number_gt 2594
_reflns_number_total 3087
_reflns_threshold_expression >2sigma(I)
_cod_data_source_file 1267-2255.cff
_cod_data_source_block 1b2cucl
_cod_depositor_comments
;
The following automatic conversions were performed:

'_refine_ls_weighting_scheme' value 'calc
w=1/[\s^2^(Fo^2^)+(0.0386P)^2^+0.3286P] where P=(Fo^2^+2Fc^2^)/3' was
changed to 'calc'. New tag '_refine_ls_weighting_details' was
created. The value of the new tag was set to
'w=1/[\s^2^(Fo^2^)+(0.0386P)^2^+0.3286P] where P=(Fo^2^+2Fc^2^)/3'.

Automatic conversion script
Id: cif_fix_values 3143 2015-03-26 13:38:13Z robertas 
;
_cod_database_code 8102276

loop_
_symmetry_equiv_pos_as_xyz
'x, y, z'
'-x+1/2, y+1/2, -z+1/2'
'-x, -y, -z'
'x-1/2, -y-1/2, z-1/2'

loop_
_atom_site_label
_atom_site_type_symbol
_atom_site_fract_x
_atom_site_fract_y
_atom_site_fract_z
_atom_site_U_iso_or_equiv
_atom_site_adp_type
_atom_site_occupancy
_atom_site_calc_flag
_atom_site_refinement_flags
_atom_site_disorder_assembly
_atom_site_disorder_group
Cu1 Cu 0.53442(3) 0.382960(18) 0.575712(10) 0.02905(7) Uani 1 d . . .
Cl1 Cl 0.19562(7) 0.30185(5) 0.53521(3) 0.04995(13) Uani 1 d . . .
Cl2 Cl 0.67361(7) 0.18543(5) 0.61900(3) 0.05042(13) Uani 1 d . . .
O1 O 0.43165(19) 0.57063(11) 0.55860(6) 0.0339(2) Uani 1 d . . .
O2 O 0.4032(3) 0.58396(13) 0.68516(7) 0.0490(3) Uani 1 d . . .
N1 N 0.2387(2) 0.85955(12) 0.66252(7) 0.0304(3) Uani 1 d . . .
C5 C 0.3869(3) 0.63259(14) 0.61936(9) 0.0287(3) Uani 1 d . . .
C4 C 0.3097(3) 0.77668(15) 0.59835(9) 0.0315(3) Uani 1 d . . .
C1 C 0.4217(4) 0.8864(2) 0.72777(13) 0.0483(5) Uani 1 d . . .
C2 C 0.1604(4) 0.99326(19) 0.62703(12) 0.0459(4) Uani 1 d . . .
C3 C 0.0590(4) 0.7927(2) 0.69455(17) 0.0549(5) Uani 1 d . . .
O1W O 0.8290(2) 0.46922(15) 0.59875(8) 0.0424(3) Uani 1 d . . .
H1W H 0.826(4) 0.530(3) 0.5676(17) 0.064(8) Uiso 1 d . . .
H2W H 0.910(5) 0.411(3) 0.5887(17) 0.070(9) Uiso 1 d . . .
H1 H 0.478(4) 0.808(3) 0.7489(14) 0.053(6) Uiso 1 d . . .
H2 H 0.531(4) 0.936(3) 0.7043(16) 0.067(7) Uiso 1 d . . .
H3 H 0.375(4) 0.939(3) 0.7644(15) 0.059(7) Uiso 1 d . . .
H4 H 0.050(4) 0.970(3) 0.5852(15) 0.059(7) Uiso 1 d . . .
H5 H 0.278(5) 1.037(3) 0.6064(17) 0.071(8) Uiso 1 d . . .
H6 H 0.110(4) 1.043(3) 0.6666(15) 0.059(7) Uiso 1 d . . .
H7 H 0.010(4) 0.855(3) 0.7277(15) 0.056(7) Uiso 1 d . . .
H8 H -0.055(5) 0.778(3) 0.655(2) 0.086(10) Uiso 1 d . . .
H9 H 0.117(4) 0.714(3) 0.7229(15) 0.061(7) Uiso 1 d . . .
H10 H 0.192(4) 0.775(2) 0.5575(14) 0.048(6) Uiso 1 d . . .
H11 H 0.423(4) 0.824(2) 0.5810(13) 0.046(6) Uiso 1 d . . .

loop_
_atom_site_aniso_label
_atom_site_aniso_U_11
_atom_site_aniso_U_22
_atom_site_aniso_U_33
_atom_site_aniso_U_23
_atom_site_aniso_U_13
_atom_site_aniso_U_12
Cu1 0.03095(11) 0.02582(10) 0.03046(10) 0.00226(6) 0.00535(7) 0.00475(6)
Cl1 0.0315(2) 0.0392(2) 0.0768(3) 0.0169(2) 0.0020(2) -0.00170(16)
Cl2 0.0396(2) 0.0363(2) 0.0743(3) 0.0199(2) 0.0066(2) 0.00901(17)
O1 0.0463(7) 0.0267(5) 0.0306(5) -0.0023(4) 0.0115(5) 0.0095(4)
O2 0.0855(10) 0.0319(6) 0.0328(6) 0.0067(5) 0.0195(6) 0.0130(6)
N1 0.0378(7) 0.0242(5) 0.0297(6) -0.0030(4) 0.0069(5) 0.0041(5)
C5 0.0348(8) 0.0250(6) 0.0275(6) -0.0012(5) 0.0086(6) 0.0025(5)
C4 0.0426(9) 0.0272(7) 0.0256(6) -0.0012(5) 0.0083(6) 0.0069(6)
C1 0.0574(12) 0.0410(10) 0.0408(9) -0.0106(8) -0.0089(9) 0.0094(9)
C2 0.0581(12) 0.0307(8) 0.0470(10) -0.0006(7) 0.0034(9) 0.0176(8)
C3 0.0580(13) 0.0459(11) 0.0698(14) -0.0073(10) 0.0369(12) -0.0034(10)
O1W 0.0386(7) 0.0385(7) 0.0460(7) 0.0031(6) -0.0050(5) -0.0003(5)

loop_
_atom_type_symbol
_atom_type_description
_atom_type_scat_dispersion_real
_atom_type_scat_dispersion_imag
_atom_type_scat_source
C C 0.0033 0.0016 'International Tables Vol C Tables 4.2.6.8 and 6.1.1.4'
H H 0.0000 0.0000 'International Tables Vol C Tables 4.2.6.8 and 6.1.1.4'
N N 0.0061 0.0033 'International Tables Vol C Tables 4.2.6.8 and 6.1.1.4'
O O 0.0106 0.0060 'International Tables Vol C Tables 4.2.6.8 and 6.1.1.4'
Cu Cu 0.3201 1.2651 'International Tables Vol C Tables 4.2.6.8 and 6.1.1.4'
Cl Cl 0.1484 0.1585 'International Tables Vol C Tables 4.2.6.8 and 6.1.1.4'

loop_
_geom_angle_atom_site_label_1
_geom_angle_atom_site_label_2
_geom_angle_atom_site_label_3
_geom_angle
_geom_angle_site_symmetry_1
_geom_angle_site_symmetry_3
_geom_angle_publ_flag
O1 Cu1 O1W 84.66(6) . . ?
O1 Cu1 Cl2 168.67(4) . . ?
O1W Cu1 Cl2 89.99(5) . . ?
O1 Cu1 Cl1 90.68(4) . . ?
O1W Cu1 Cl1 172.65(4) . . ?
Cl2 Cu1 Cl1 95.566(18) . . ?
O1 Cu1 O1 75.96(4) . 3_666 ?
O1W Cu1 O1 83.18(5) . 3_666 ?
Cl2 Cu1 O1 113.38(3) . 3_666 ?
Cl1 Cu1 O1 90.19(3) . 3_666 ?
C5 O1 Cu1 115.97(9) . . ?
C5 O1 Cu1 139.63(10) . 3_666 ?
Cu1 O1 Cu1 104.04(4) . 3_666 ?
C1 N1 C3 110.05(18) . . ?
C1 N1 C2 108.23(14) . . ?
C3 N1 C2 108.37(16) . . ?
C1 N1 C4 110.96(14) . . ?
C3 N1 C4 111.82(14) . . ?
C2 N1 C4 107.27(13) . . ?
O2 C5 O1 125.10(14) . . ?
O2 C5 C4 124.10(13) . . ?
O1 C5 C4 110.80(12) . . ?
N1 C4 C5 117.07(12) . . ?
N1 C4 H10 105.1(14) . . ?
C5 C4 H10 110.4(14) . . ?
N1 C4 H11 107.6(14) . . ?
C5 C4 H11 107.6(14) . . ?
H10 C4 H11 108.7(19) . . ?
N1 C1 H1 111.0(16) . . ?
N1 C1 H2 106.9(16) . . ?
H1 C1 H2 109(2) . . ?
N1 C1 H3 108.6(16) . . ?
H1 C1 H3 111(2) . . ?
H2 C1 H3 109(2) . . ?
N1 C2 H4 104.3(17) . . ?
N1 C2 H5 108.4(17) . . ?
H4 C2 H5 110(2) . . ?
N1 C2 H6 106.8(15) . . ?
H4 C2 H6 113(2) . . ?
H5 C2 H6 114(2) . . ?
N1 C3 H7 106.7(16) . . ?
N1 C3 H8 110(2) . . ?
H7 C3 H8 105(3) . . ?
N1 C3 H9 107.0(15) . . ?
H7 C3 H9 112(2) . . ?
H8 C3 H9 116(3) . . ?
Cu1 O1W H1W 105(2) . . ?
Cu1 O1W H2W 105(2) . . ?
H1W O1W H2W 109(3) . . ?

loop_
_geom_bond_atom_site_label_1
_geom_bond_atom_site_label_2
_geom_bond_distance
_geom_bond_site_symmetry_2
_geom_bond_publ_flag
Cu1 O1 1.9600(11) . ?
Cu1 O1W 2.0240(14) . ?
Cu1 Cl2 2.2071(4) . ?
Cu1 Cl1 2.2821(5) . ?
Cu1 O1 2.3946(11) 3_666 ?
O1 C5 1.2792(17) . ?
O1 Cu1 2.3945(11) 3_666 ?
O2 C5 1.2148(19) . ?
N1 C1 1.493(2) . ?
N1 C3 1.494(2) . ?
N1 C2 1.497(2) . ?
N1 C4 1.4975(18) . ?
C5 C4 1.520(2) . ?
C4 H10 0.93(2) . ?
C4 H11 0.94(2) . ?
C1 H1 0.89(3) . ?
C1 H2 0.99(3) . ?
C1 H3 0.90(3) . ?
C2 H4 0.94(3) . ?
C2 H5 0.97(3) . ?
C2 H6 0.93(3) . ?
C3 H7 0.93(3) . ?
C3 H8 0.92(3) . ?
C3 H9 0.96(3) . ?
O1W H1W 0.80(3) . ?
O1W H2W 0.80(3) . ?

loop_
_geom_hbond_atom_site_label_D
_geom_hbond_atom_site_label_H
_geom_hbond_atom_site_label_A
_geom_hbond_distance_DH
_geom_hbond_distance_HA
_geom_hbond_distance_DA
_geom_hbond_angle_DHA
_geom_hbond_site_symmetry_A
O1W H1W Cl1 0.80(3) 2.41(3) 3.2011(15) 175(3) 3_666
O1W H2W Cl1 0.80(3) 2.41(3) 3.1787(16) 161(3) 1_655
